data_7719458
loop_
_publ_author_name
'Cao, Jia'
'Gu, Jia-Yu'
'Ding, Wen-Ya'
'Chen, Xin-Ran'
'Hua, Zi-Yi'
'Chen, Kai'

_publ_section_title
;
 Carboxylate ligand-directed synthesis of cucurbit[5]uril-based
 coordination polymers for the detection of norfloxacin.
;
_journal_issue 40
_journal_name_full 'Dalton transactions (Cambridge, England : 2003)'
_journal_page_first 15197
_journal_page_last 15205
_journal_paper_doi 10.1039/d5dt01769f
_journal_volume 54
_journal_year 2025
_chemical_formula_sum 'C45 H37 Ba2 Cl N20 O26'
_chemical_formula_weight 1584.07
_space_group_crystal_system monoclinic
_space_group_IT_number 14
_space_group_name_Hall '-P 2yn'
_space_group_name_H-M_alt 'P 1 21/n 1'
_atom_sites_solution_hydrogens geom
_audit_creation_method SHELXL-2014/7
_audit_update_record
;
2025-05-05 deposited with the CCDC.	2025-09-12 downloaded from the CCDC.
;
_cell_angle_alpha 90.000(5)
_cell_angle_beta 109.804(5)
_cell_angle_gamma 90.000(5)
_cell_formula_units_Z 4
_cell_length_a 14.666(5)
_cell_length_b 20.870(5)
_cell_length_c 19.989(5)
_cell_measurement_reflns_used 9937
_cell_measurement_temperature 293(2)
_cell_measurement_theta_max 28.00
_cell_measurement_theta_min 2.23
_cell_volume 5756(3)
_computing_structure_refinement 'SHELXL-2014/7 (Sheldrick, 2014)'
_diffrn_ambient_temperature 293(2)
_diffrn_measured_fraction_theta_full 1.000
_diffrn_measured_fraction_theta_max 0.991
_diffrn_measurement_device_type 'CCD area detector'
_diffrn_measurement_method 'phi and omega scans'
_diffrn_radiation_type MoK\a
_diffrn_radiation_wavelength 0.71069
_diffrn_reflns_av_R_equivalents 0.0227
_diffrn_reflns_av_unetI/netI 0.0268
_diffrn_reflns_Laue_measured_fraction_full 1.000
_diffrn_reflns_Laue_measured_fraction_max 0.991
_diffrn_reflns_limit_h_max 19
_diffrn_reflns_limit_h_min -19
_diffrn_reflns_limit_k_max 27
_diffrn_reflns_limit_k_min -26
_diffrn_reflns_limit_l_max 15
_diffrn_reflns_limit_l_min -26
_diffrn_reflns_number 38453
_diffrn_reflns_point_group_measured_fraction_full 1.000
_diffrn_reflns_point_group_measured_fraction_max 0.991
_diffrn_reflns_theta_full 25.240
_diffrn_reflns_theta_max 28.173
_diffrn_reflns_theta_min 1.457
_exptl_absorpt_coefficient_mu 1.512
_exptl_crystal_colour colourless
_exptl_crystal_density_diffrn 1.828
_exptl_crystal_description lump
_exptl_crystal_F_000 3136
_exptl_crystal_size_max 0.300
_exptl_crystal_size_mid 0.200
_exptl_crystal_size_min 0.200
_refine_diff_density_max 3.385
_refine_diff_density_min -0.933
_refine_diff_density_rms 0.145
_refine_ls_extinction_method none
_refine_ls_goodness_of_fit_ref 1.058
_refine_ls_hydrogen_treatment constr
_refine_ls_matrix_type full
_refine_ls_number_parameters 856
_refine_ls_number_reflns 14003
_refine_ls_number_restraints 12
_refine_ls_restrained_S_all 1.061
_refine_ls_R_factor_all 0.0555
_refine_ls_R_factor_gt 0.0459
_refine_ls_shift/su_max 0.008
_refine_ls_shift/su_mean 0.000
_refine_ls_structure_factor_coef Fsqd
_refine_ls_weighting_details 'w=1/[\s^2^(Fo^2^)+(0.1051P)^2^+7.2497P] where P=(Fo^2^+2Fc^2^)/3'
_refine_ls_weighting_scheme calc
_refine_ls_wR_factor_gt 0.1516
_refine_ls_wR_factor_ref 0.1577
_reflns_Friedel_coverage 0.000
_reflns_number_gt 11702
_reflns_number_total 14003
_reflns_threshold_expression 'I > 2\s(I)'
_cod_data_source_file d5dt01769f2.cif
_cod_data_source_block shelxl
_cod_depositor_comments 'Adding full bibliography for 7719458--7719460.cif.'
_cod_original_sg_symbol_H-M 'P 21/n'
_cod_database_code 7719458
_shelx_shelxl_version_number 2014/7
_shelx_space_group_comment
;
The symmetry employed for this shelxl refinement is uniquely defined
by the following loop, which should always be used as a source of
symmetry information in preference to the above space-group names.
They are only intended as comments.
;
_shelx_estimated_absorpt_t_min 0.660
_shelx_estimated_absorpt_t_max 0.752

loop_
_space_group_symop_operation_xyz
'x, y, z'
'-x+1/2, y+1/2, -z+1/2'
'-x, -y, -z'
'x-1/2, -y-1/2, z-1/2'

loop_
_atom_site_label
_atom_site_type_symbol
_atom_site_fract_x
_atom_site_fract_y
_atom_site_fract_z
_atom_site_U_iso_or_equiv
_atom_site_adp_type
_atom_site_occupancy
_atom_site_site_symmetry_order
_atom_site_calc_flag
_atom_site_refinement_flags_posn
_atom_site_refinement_flags_adp
_atom_site_refinement_flags_occupancy
_atom_site_disorder_assembly
_atom_site_disorder_group
Ba1 Ba 0.25234(2) 0.41279(2) 0.57973(2) 0.02890(8) Uani 1 1 d . . . . .
Ba2 Ba 0.49314(2) 0.19304(2) 0.89397(2) 0.03250(9) Uani 1 1 d . . . . .
O1 O 0.4435(2) 0.44463(14) 0.63886(16) 0.0340(6) Uani 1 1 d . . . . .
O2 O 0.3721(2) 0.32800(15) 0.54082(16) 0.0364(6) Uani 1 1 d . . . . .
O3 O 0.1616(2) 0.28552(14) 0.54162(16) 0.0339(6) Uani 1 1 d . . . . .
O4 O 0.1151(2) 0.37741(14) 0.64257(16) 0.0341(6) Uani 1 1 d . . . . .
O5 O 0.2862(2) 0.48214(15) 0.70167(15) 0.0345(6) Uani 1 1 d . . . . .
O6 O 0.6361(2) 0.27303(14) 0.88571(15) 0.0333(6) Uani 1 1 d . . . . .
O7 O 0.5666(2) 0.15437(15) 0.79006(15) 0.0353(6) Uani 1 1 d . . . . .
O8 O 0.3610(2) 0.11405(15) 0.79391(17) 0.0380(7) Uani 1 1 d . . . . .
O9 O 0.3062(2) 0.20681(15) 0.89349(17) 0.0384(7) Uani 1 1 d . . . . .
O10 O 0.4774(2) 0.30829(14) 0.95284(17) 0.0359(7) Uani 1 1 d . . . . .
O11 O 0.2720(3) 0.52439(16) 0.5169(2) 0.0520(9) Uani 1 1 d . . . . .
O12 O 0.2006(2) 0.61027(16) 0.45727(18) 0.0415(7) Uani 1 1 d . . . . .
O13 O 0.3915(3) 0.82019(16) 0.5075(2) 0.0466(8) Uani 1 1 d . . . . .
O14 O 0.5432(3) 0.81660(18) 0.5824(2) 0.0597(10) Uani 1 1 d . . . . .
O15 O 0.9178(3) 0.50578(19) 0.8494(2) 0.0517(9) Uani 1 1 d . . . . .
O16 O 0.9317(3) 0.4649(2) 0.7519(2) 0.0523(9) Uani 1 1 d . . . . .
O1W O 0.4610(3) 0.1270(2) 1.0020(2) 0.0526(9) Uani 1 1 d . . . . .
O2W O 0.6450(3) 0.09933(17) 0.93226(17) 0.0473(8) Uani 1 1 d . . . . .
O3W O 0.3764(3) 0.2941(2) 0.7443(3) 0.0866(19) Uani 1 1 d . . . . .
O4W O 0.0957(3) 0.4936(2) 0.5644(2) 0.0614(11) Uani 1 1 d . . . . .
O5W O 0.0839(3) 0.44025(18) 0.9195(2) 0.0490(8) Uani 1 1 d . . . . .
O6W O 0.8963(3) 0.3384(2) 0.7749(2) 0.0611(10) Uani 1 1 d . . . . .
O7W O 0.9349(3) 0.48421(19) 0.61686(19) 0.0477(8) Uani 1 1 d . . . . .
O8W O 0.8220(5) 0.2955(2) 0.6406(3) 0.0868(17) Uani 1 1 d . . . . .
O9W O 0.2100(4) 0.8266(3) 0.4015(3) 0.0795(14) Uani 1 1 d . . . . .
O10W O 0.6578(3) 0.9194(2) 0.5807(3) 0.0663(12) Uani 1 1 d . . . . .
C1 C 0.5144(3) 0.42733(19) 0.6888(2) 0.0284(8) Uani 1 1 d . . . . .
C2 C 0.6295(3) 0.4217(2) 0.8022(2) 0.0303(8) Uani 1 1 d . . . . .
H2 H 0.6803 0.4536 0.8232 0.036 Uiso 1 1 calc R U . . .
C3 C 0.6365(3) 0.3175(2) 0.8460(2) 0.0282(8) Uani 1 1 d . . . . .
C4 C 0.6581(3) 0.3746(2) 0.7526(2) 0.0299(8) Uani 1 1 d . . . . .
H4 H 0.7210 0.3858 0.7487 0.036 Uiso 1 1 calc R U . . .
C5 C 0.5735(3) 0.3514(2) 0.6189(2) 0.0333(8) Uani 1 1 d . . . . .
H5A H 0.5398 0.3795 0.5796 0.040 Uiso 1 1 calc R U . . .
H5B H 0.6384 0.3447 0.6178 0.040 Uiso 1 1 calc R U . . .
C6 C 0.6838(3) 0.2527(2) 0.7599(2) 0.0317(8) Uani 1 1 d . . . . .
H6A H 0.7127 0.2246 0.8001 0.038 Uiso 1 1 calc R U . . .
H6B H 0.7317 0.2602 0.7371 0.038 Uiso 1 1 calc R U . . .
C7 C 0.4262(3) 0.2844(2) 0.5704(2) 0.0306(8) Uani 1 1 d . . . . .
C8 C 0.5696(3) 0.2297(2) 0.6335(2) 0.0308(8) Uani 1 1 d . . . . .
H8 H 0.6217 0.2206 0.6146 0.037 Uiso 1 1 calc R U . . .
C9 C 0.5508(3) 0.17384(19) 0.7292(2) 0.0299(8) Uani 1 1 d . . . . .
C10 C 0.4851(3) 0.1811(2) 0.6055(2) 0.0316(8) Uani 1 1 d . . . . .
H10 H 0.4972 0.1500 0.5728 0.038 Uiso 1 1 calc R U . . .
C11 C 0.3071(3) 0.1979(2) 0.5294(2) 0.0340(9) Uani 1 1 d . . . . .
H11A H 0.3137 0.1573 0.5080 0.041 Uiso 1 1 calc R U . . .
H11B H 0.2767 0.2278 0.4912 0.041 Uiso 1 1 calc R U . . .
C12 C 0.4173(3) 0.09911(19) 0.6711(2) 0.0330(8) Uani 1 1 d . . . . .
H12A H 0.4076 0.0724 0.6295 0.040 Uiso 1 1 calc R U . . .
H12B H 0.4482 0.0730 0.7128 0.040 Uiso 1 1 calc R U . . .
C13 C 0.1774(3) 0.23428(19) 0.5738(2) 0.0294(8) Uani 1 1 d . . . . .
C14 C 0.2397(3) 0.13165(19) 0.6103(2) 0.0320(8) Uani 1 1 d . . . . .
H14 H 0.2225 0.0941 0.5791 0.038 Uiso 1 1 calc R U . . .
C15 C 0.3043(3) 0.12414(18) 0.7346(2) 0.0324(8) Uani 1 1 d . . . . .
C16 C 0.1593(3) 0.14739(19) 0.6430(2) 0.0323(8) Uani 1 1 d . . . . .
H16 H 0.1049 0.1174 0.6256 0.039 Uiso 1 1 calc R U . . .
C17 C 0.0527(3) 0.2467(2) 0.6310(2) 0.0325(8) Uani 1 1 d . . . . .
H17A H 0.0221 0.2745 0.5907 0.039 Uiso 1 1 calc R U . . .
H17B H 0.0041 0.2166 0.6345 0.039 Uiso 1 1 calc R U . . .
C18 C 0.1645(3) 0.1499(2) 0.7724(2) 0.0355(9) Uani 1 1 d . . . . .
H18A H 0.0977 0.1356 0.7544 0.043 Uiso 1 1 calc R U . . .
H18B H 0.1984 0.1234 0.8131 0.043 Uiso 1 1 calc R U . . .
C19 C 0.1154(3) 0.34680(18) 0.6947(2) 0.0275(7) Uani 1 1 d . . . . .
C20 C 0.0919(3) 0.2629(2) 0.7643(2) 0.0306(8) Uani 1 1 d . . . . .
H20 H 0.0288 0.2489 0.7658 0.037 Uiso 1 1 calc R U . . .
C21 C 0.2374(3) 0.2382(2) 0.8546(2) 0.0315(8) Uani 1 1 d . . . . .
C22 C 0.1292(3) 0.3226(2) 0.8120(2) 0.0302(8) Uani 1 1 d . . . . .
H22 H 0.0819 0.3378 0.8332 0.036 Uiso 1 1 calc R U . . .
C23 C 0.1678(3) 0.43620(19) 0.7796(2) 0.0316(8) Uani 1 1 d . . . . .
H23A H 0.1385 0.4617 0.7372 0.038 Uiso 1 1 calc R U . . .
H23B H 0.1392 0.4494 0.8146 0.038 Uiso 1 1 calc R U . . .
C24 C 0.2770(3) 0.3381(2) 0.9231(2) 0.0324(8) Uani 1 1 d . . . . .
H24A H 0.3106 0.3098 0.9623 0.039 Uiso 1 1 calc R U . . .
H24B H 0.2360 0.3663 0.9392 0.039 Uiso 1 1 calc R U . . .
C25 C 0.3214(3) 0.47021(18) 0.7647(2) 0.0288(8) Uani 1 1 d . . . . .
C26 C 0.3319(3) 0.44184(19) 0.8802(2) 0.0307(8) Uani 1 1 d . . . . .
H26 H 0.3103 0.4688 0.9121 0.037 Uiso 1 1 calc R U . . .
C27 C 0.4424(3) 0.3584(2) 0.9239(2) 0.0296(8) Uani 1 1 d . . . . .
C28 C 0.4338(3) 0.46278(19) 0.8796(2) 0.0304(8) Uani 1 1 d . . . . .
H28 H 0.4576 0.5002 0.9102 0.037 Uiso 1 1 calc R U . . .
C29 C 0.4885(3) 0.50099(19) 0.7770(2) 0.0322(8) Uani 1 1 d . . . . .
H29A H 0.5344 0.5277 0.8122 0.039 Uiso 1 1 calc R U . . .
H29B H 0.4565 0.5277 0.7360 0.039 Uiso 1 1 calc R U . . .
C30 C 0.5953(3) 0.4012(2) 0.9170(2) 0.0319(8) Uani 1 1 d . . . . .
H30A H 0.6258 0.4427 0.9311 0.038 Uiso 1 1 calc R U . . .
H30B H 0.6247 0.3716 0.9557 0.038 Uiso 1 1 calc R U . . .
C31 C 0.3671(3) 0.68685(19) 0.5284(2) 0.0290(8) Uani 1 1 d . . . . .
H31 H 0.3124 0.7088 0.5001 0.035 Uiso 1 1 calc R U . . .
C32 C 0.3627(3) 0.62058(19) 0.5374(2) 0.0286(8) Uani 1 1 d . . . . .
C33 C 0.4453(3) 0.5886(2) 0.5802(2) 0.0340(9) Uani 1 1 d . . . . .
H33 H 0.4432 0.5445 0.5857 0.041 Uiso 1 1 calc R U . . .
C34 C 0.5310(3) 0.6216(2) 0.6149(2) 0.0343(9) Uani 1 1 d . . . . .
C35 C 0.5338(3) 0.6875(2) 0.6045(3) 0.0360(9) Uani 1 1 d . . . . .
H35 H 0.5908 0.7099 0.6269 0.043 Uiso 1 1 calc R U . . .
C36 C 0.4529(3) 0.72021(19) 0.5612(2) 0.0301(8) Uani 1 1 d . . . . .
C37 C 0.4621(4) 0.7911(2) 0.5490(2) 0.0377(9) Uani 1 1 d . . . . .
C38 C 0.2716(3) 0.5820(2) 0.5020(2) 0.0326(8) Uani 1 1 d . . . . .
C39 C 0.6202(3) 0.5877(2) 0.6598(3) 0.0367(9) Uani 1 1 d . . . . .
C40 C 0.6568(3) 0.5363(2) 0.6326(3) 0.0395(10) Uani 1 1 d . . . . .
H40 H 0.6232 0.5216 0.5869 0.047 Uiso 1 1 calc R U . . .
C41 C 0.7417(3) 0.5067(2) 0.6719(3) 0.0386(9) Uani 1 1 d . . . . .
H41 H 0.7654 0.4727 0.6527 0.046 Uiso 1 1 calc R U . . .
C42 C 0.7922(3) 0.5277(2) 0.7405(2) 0.0365(9) Uani 1 1 d . . . . .
C43 C 0.7544(3) 0.5771(2) 0.7691(3) 0.0411(10) Uani 1 1 d . . . . .
H43 H 0.7862 0.5901 0.8157 0.049 Uiso 1 1 calc R U . . .
C44 C 0.6695(3) 0.6073(2) 0.7288(3) 0.0413(10) Uani 1 1 d . . . . .
H44 H 0.6455 0.6411 0.7483 0.050 Uiso 1 1 calc R U . . .
C45 C 0.8877(3) 0.4969(2) 0.7834(3) 0.0396(10) Uani 1 1 d . . . . .
Cl1 Cl 0.3871(4) 0.4291(3) 0.0683(3) 0.1070(14) Uani 0.5 1 d . U P . .
Cl2 Cl 0.2294(3) 0.5115(2) 0.9938(2) 0.0872(11) Uani 0.5 1 d . U P . .
N1 N 0.5415(2) 0.45105(17) 0.75556(19) 0.0312(7) Uani 1 1 d . . . . .
N2 N 0.6160(3) 0.37965(17) 0.85531(19) 0.0319(7) Uani 1 1 d . . . . .
N3 N 0.5799(2) 0.38245(18) 0.68472(18) 0.0320(7) Uani 1 1 d . . . . .
N4 N 0.6612(3) 0.31299(17) 0.78587(19) 0.0311(7) Uani 1 1 d . . . . .
N5 N 0.5240(3) 0.29073(18) 0.60867(19) 0.0326(7) Uani 1 1 d . . . . .
N6 N 0.6015(3) 0.22059(18) 0.70989(18) 0.0323(7) Uani 1 1 d . . . . .
N7 N 0.4028(3) 0.22148(18) 0.57005(19) 0.0329(7) Uani 1 1 d . . . . .
N8 N 0.4816(3) 0.15085(17) 0.66970(19) 0.0326(7) Uani 1 1 d . . . . .
N9 N 0.2440(3) 0.18912(16) 0.57102(19) 0.0304(7) Uani 1 1 d . . . . .
N10 N 0.3242(3) 0.11944(17) 0.6724(2) 0.0346(8) Uani 1 1 d . . . . .
N11 N 0.1297(3) 0.21147(16) 0.6176(2) 0.0323(7) Uani 1 1 d . . . . .
N12 N 0.2077(3) 0.13959(17) 0.7176(2) 0.0337(7) Uani 1 1 d . . . . .
N13 N 0.0844(3) 0.28490(17) 0.69438(19) 0.0315(7) Uani 1 1 d . . . . .
N14 N 0.1664(3) 0.21520(17) 0.7960(2) 0.0332(7) Uani 1 1 d . . . . .
N15 N 0.1443(3) 0.36916(17) 0.76220(19) 0.0318(7) Uani 1 1 d . . . . .
N16 N 0.2169(3) 0.30018(17) 0.86510(19) 0.0319(7) Uani 1 1 d . . . . .
N17 N 0.2706(2) 0.44982(17) 0.80707(18) 0.0307(7) Uani 1 1 d . . . . .
N18 N 0.3477(3) 0.37634(17) 0.90546(19) 0.0320(7) Uani 1 1 d . . . . .
N19 N 0.4165(2) 0.47830(17) 0.80603(18) 0.0310(7) Uani 1 1 d . . . . .
N20 N 0.4935(3) 0.40698(17) 0.9074(2) 0.0328(7) Uani 1 1 d . . . . .

loop_
_atom_site_aniso_label
_atom_site_aniso_U_11
_atom_site_aniso_U_22
_atom_site_aniso_U_33
_atom_site_aniso_U_23
_atom_site_aniso_U_13
_atom_site_aniso_U_12
Ba1 0.02665(13) 0.02825(13) 0.02802(13) 0.00247(8) 0.00432(9) 0.00022(8)
Ba2 0.03400(15) 0.03172(14) 0.03236(14) 0.00639(9) 0.01203(11) 0.00404(9)
O1 0.0277(14) 0.0334(15) 0.0352(15) 0.0054(12) 0.0033(12) 0.0031(11)
O2 0.0359(16) 0.0374(15) 0.0327(15) 0.0040(13) 0.0072(12) 0.0089(13)
O3 0.0400(16) 0.0260(13) 0.0345(15) 0.0010(12) 0.0112(13) 0.0030(12)
O4 0.0375(16) 0.0314(14) 0.0317(14) 0.0048(12) 0.0094(12) 0.0022(12)
O5 0.0331(15) 0.0371(15) 0.0295(14) 0.0028(12) 0.0058(12) 0.0028(12)
O6 0.0317(14) 0.0340(14) 0.0308(14) 0.0077(12) 0.0062(12) -0.0007(12)
O7 0.0370(15) 0.0388(16) 0.0291(14) 0.0085(12) 0.0100(12) 0.0069(13)
O8 0.0375(16) 0.0381(16) 0.0364(16) 0.0081(13) 0.0098(13) 0.0042(13)
O9 0.0362(16) 0.0412(16) 0.0384(16) 0.0103(13) 0.0134(14) 0.0081(13)
O10 0.0369(16) 0.0356(15) 0.0334(15) 0.0066(12) 0.0095(13) 0.0073(12)
O11 0.0419(18) 0.0374(17) 0.061(2) 0.0174(16) -0.0025(16) -0.0112(14)
O12 0.0315(15) 0.0443(17) 0.0413(17) 0.0067(14) 0.0028(13) -0.0019(13)
O13 0.061(2) 0.0297(15) 0.051(2) 0.0057(14) 0.0215(18) 0.0057(15)
O14 0.069(3) 0.0374(18) 0.063(2) -0.0023(17) 0.011(2) -0.0191(18)
O15 0.046(2) 0.058(2) 0.0434(19) 0.0094(17) 0.0047(16) 0.0080(17)
O16 0.0410(19) 0.067(2) 0.0466(19) 0.0107(18) 0.0118(16) 0.0133(17)
O1W 0.0379(18) 0.070(2) 0.0455(19) 0.0169(18) 0.0085(15) -0.0042(17)
O2W 0.060(2) 0.0464(18) 0.0298(16) 0.0033(14) 0.0071(15) 0.0166(16)
O3W 0.069(3) 0.083(3) 0.141(5) -0.078(3) 0.081(3) -0.043(2)
O4W 0.045(2) 0.071(3) 0.072(3) 0.038(2) 0.0244(19) 0.0228(19)
O5W 0.0442(19) 0.0455(19) 0.056(2) 0.0065(17) 0.0157(17) -0.0001(15)
O6W 0.052(2) 0.063(2) 0.060(2) -0.002(2) 0.0080(19) 0.0047(19)
O7W 0.0374(17) 0.060(2) 0.0464(19) 0.0019(17) 0.0155(15) -0.0020(16)
O8W 0.123(5) 0.068(3) 0.054(3) 0.008(2) 0.009(3) -0.024(3)
O9W 0.091(4) 0.071(3) 0.069(3) 0.002(2) 0.018(3) 0.026(3)
O10W 0.060(3) 0.065(3) 0.084(3) -0.009(2) 0.037(2) -0.008(2)
C1 0.0225(17) 0.0291(18) 0.0334(19) 0.0075(15) 0.0092(15) -0.0018(14)
C2 0.0210(17) 0.0329(19) 0.032(2) 0.0062(16) 0.0023(15) -0.0052(14)
C3 0.0186(16) 0.037(2) 0.0250(17) 0.0033(15) 0.0015(14) -0.0002(14)
C4 0.0183(16) 0.036(2) 0.035(2) 0.0070(16) 0.0089(15) 0.0015(14)
C5 0.032(2) 0.041(2) 0.0305(19) 0.0083(17) 0.0158(16) 0.0027(17)
C6 0.0213(17) 0.040(2) 0.033(2) 0.0077(17) 0.0080(15) 0.0103(15)
C7 0.033(2) 0.038(2) 0.0230(17) 0.0013(16) 0.0125(15) 0.0071(16)
C8 0.033(2) 0.034(2) 0.0296(19) 0.0041(16) 0.0160(16) 0.0096(16)
C9 0.0292(19) 0.0309(19) 0.0313(19) 0.0039(16) 0.0124(16) 0.0115(15)
C10 0.036(2) 0.034(2) 0.0272(19) 0.0010(16) 0.0145(16) 0.0114(17)
C11 0.035(2) 0.039(2) 0.0243(18) -0.0045(16) 0.0051(16) 0.0042(17)
C12 0.036(2) 0.0245(17) 0.038(2) -0.0012(16) 0.0117(18) 0.0067(15)
C13 0.0279(18) 0.0282(18) 0.0281(18) -0.0073(15) 0.0042(15) 0.0003(15)
C14 0.033(2) 0.0245(17) 0.033(2) -0.0060(15) 0.0047(16) -0.0004(15)
C15 0.038(2) 0.0211(17) 0.040(2) 0.0028(16) 0.0146(18) 0.0005(15)
C16 0.034(2) 0.0234(17) 0.037(2) -0.0015(16) 0.0082(17) -0.0037(15)
C17 0.0210(17) 0.034(2) 0.037(2) -0.0009(17) 0.0023(15) 0.0019(15)
C18 0.037(2) 0.0296(19) 0.044(2) 0.0069(18) 0.0188(19) -0.0040(16)
C19 0.0211(16) 0.0282(18) 0.0323(19) 0.0011(15) 0.0079(15) 0.0040(14)
C20 0.0241(18) 0.034(2) 0.036(2) 0.0024(16) 0.0134(16) 0.0007(15)
C21 0.0292(19) 0.037(2) 0.034(2) 0.0067(17) 0.0177(16) 0.0027(16)
C22 0.0265(18) 0.035(2) 0.0326(19) 0.0045(16) 0.0148(16) 0.0035(15)
C23 0.0289(19) 0.0287(19) 0.036(2) -0.0008(16) 0.0103(16) 0.0094(15)
C24 0.032(2) 0.042(2) 0.0263(18) 0.0036(16) 0.0138(16) 0.0046(17)
C25 0.0303(19) 0.0223(17) 0.0315(19) -0.0010(15) 0.0073(15) 0.0042(14)
C26 0.034(2) 0.0289(19) 0.0294(19) -0.0039(15) 0.0106(16) 0.0055(15)
C27 0.0311(19) 0.035(2) 0.0208(16) -0.0031(15) 0.0063(15) 0.0030(15)
C28 0.0305(19) 0.0278(18) 0.0285(18) -0.0050(15) 0.0042(15) 0.0031(15)
C29 0.031(2) 0.0246(17) 0.037(2) 0.0007(16) 0.0064(17) 0.0003(15)
C30 0.0248(18) 0.037(2) 0.0258(18) -0.0027(16) -0.0016(15) 0.0014(15)
C31 0.0319(19) 0.0304(19) 0.0269(18) 0.0014(15) 0.0128(16) 0.0032(15)
C32 0.0282(18) 0.0312(19) 0.0267(18) 0.0022(15) 0.0098(15) -0.0018(15)
C33 0.031(2) 0.0283(19) 0.041(2) 0.0079(16) 0.0093(18) 0.0015(15)
C34 0.0282(19) 0.035(2) 0.038(2) 0.0037(17) 0.0084(17) -0.0003(16)
C35 0.032(2) 0.034(2) 0.041(2) -0.0005(17) 0.0111(18) -0.0057(16)
C36 0.035(2) 0.0266(18) 0.0316(19) -0.0018(15) 0.0157(17) -0.0005(15)
C37 0.055(3) 0.030(2) 0.034(2) -0.0032(17) 0.022(2) -0.0007(19)
C38 0.0283(19) 0.037(2) 0.032(2) 0.0052(16) 0.0090(16) -0.0036(16)
C39 0.0250(19) 0.033(2) 0.046(2) 0.0060(18) 0.0046(18) -0.0038(15)
C40 0.030(2) 0.044(2) 0.040(2) -0.0031(19) 0.0066(18) -0.0005(18)
C41 0.029(2) 0.042(2) 0.043(2) 0.0011(19) 0.0106(18) -0.0021(17)
C42 0.0265(19) 0.039(2) 0.042(2) 0.0079(19) 0.0091(17) -0.0055(17)
C43 0.034(2) 0.043(2) 0.039(2) 0.002(2) 0.0035(19) -0.0045(18)
C44 0.038(2) 0.035(2) 0.047(3) 0.000(2) 0.009(2) 0.0026(18)
C45 0.032(2) 0.040(2) 0.045(2) 0.011(2) 0.0107(19) -0.0024(18)
Cl1 0.108(2) 0.102(2) 0.105(2) -0.0071(16) 0.0289(16) -0.0125(16)
Cl2 0.0857(17) 0.0879(18) 0.0893(18) -0.0030(15) 0.0313(14) -0.0059(14)
N1 0.0245(16) 0.0307(16) 0.0339(17) 0.0037(14) 0.0041(13) 0.0027(13)
N2 0.0317(17) 0.0349(17) 0.0297(17) 0.0025(14) 0.0112(14) 0.0000(14)
N3 0.0258(16) 0.0397(19) 0.0292(16) 0.0062(14) 0.0079(13) 0.0065(14)
N4 0.0284(16) 0.0329(17) 0.0322(17) 0.0070(14) 0.0105(14) 0.0036(13)
N5 0.0298(17) 0.0357(18) 0.0321(17) 0.0070(14) 0.0102(14) 0.0056(14)
N6 0.0319(17) 0.0375(18) 0.0283(16) 0.0039(14) 0.0111(14) 0.0036(14)
N7 0.0309(17) 0.0344(18) 0.0318(17) 0.0007(14) 0.0084(14) 0.0066(14)
N8 0.0368(18) 0.0313(17) 0.0304(17) 0.0016(14) 0.0122(14) 0.0036(14)
N9 0.0318(17) 0.0286(17) 0.0311(17) -0.0004(13) 0.0112(14) 0.0058(13)
N10 0.0369(19) 0.0296(17) 0.0368(19) 0.0005(14) 0.0117(15) 0.0070(14)
N11 0.0313(17) 0.0252(15) 0.0399(19) 0.0008(14) 0.0113(15) 0.0025(13)
N12 0.0329(17) 0.0317(17) 0.0363(18) 0.0049(14) 0.0115(15) 0.0035(14)
N13 0.0318(17) 0.0311(17) 0.0323(17) -0.0005(14) 0.0116(14) -0.0024(14)
N14 0.0325(17) 0.0306(17) 0.0366(18) 0.0037(14) 0.0119(15) 0.0043(14)
N15 0.0328(17) 0.0300(16) 0.0329(17) 0.0017(14) 0.0115(14) 0.0012(14)
N16 0.0312(17) 0.0348(18) 0.0301(17) 0.0016(14) 0.0110(14) 0.0061(14)
N17 0.0268(16) 0.0345(17) 0.0284(16) 0.0000(14) 0.0064(13) 0.0041(13)
N18 0.0292(17) 0.0339(17) 0.0332(17) 0.0044(14) 0.0112(14) 0.0057(14)
N19 0.0293(16) 0.0330(17) 0.0278(16) 0.0012(14) 0.0060(13) 0.0007(13)
N20 0.0295(17) 0.0353(18) 0.0312(17) 0.0025(14) 0.0069(14) 0.0034(13)

loop_
_atom_type_symbol
_atom_type_description
_atom_type_scat_dispersion_real
_atom_type_scat_dispersion_imag
_atom_type_scat_source
C C 0.0033 0.0016 'International Tables Vol C Tables 4.2.6.8 and 6.1.1.4'
H H 0.0000 0.0000 'International Tables Vol C Tables 4.2.6.8 and 6.1.1.4'
N N 0.0061 0.0033 'International Tables Vol C Tables 4.2.6.8 and 6.1.1.4'
O O 0.0106 0.0060 'International Tables Vol C Tables 4.2.6.8 and 6.1.1.4'
Ba Ba -0.3244 2.2819 'International Tables Vol C Tables 4.2.6.8 and 6.1.1.4'
Cl Cl 0.1484 0.1585 'International Tables Vol C Tables 4.2.6.8 and 6.1.1.4'

loop_
_geom_angle_atom_site_label_1
_geom_angle_atom_site_label_2
_geom_angle_atom_site_label_3
_geom_angle
_geom_angle_site_symmetry_1
_geom_angle_site_symmetry_3
_geom_angle_publ_flag
O11 Ba1 O1 74.71(10) . . ?
O11 Ba1 O5 86.70(11) . . ?
O1 Ba1 O5 68.62(9) . . ?
O11 Ba1 O4W 68.96(12) . . ?
O1 Ba1 O4W 126.06(12) . . ?
O5 Ba1 O4W 70.78(12) . . ?
O11 Ba1 O2 103.94(12) . . ?
O1 Ba1 O2 67.85(9) . . ?
O5 Ba1 O2 130.18(9) . . ?
O4W Ba1 O2 158.49(12) . . ?
O11 Ba1 O4 129.70(11) . . ?
O1 Ba1 O4 131.06(9) . . ?
O5 Ba1 O4 71.41(9) . . ?
O4W Ba1 O4 61.23(10) . . ?
O2 Ba1 O4 124.99(9) . . ?
O11 Ba1 O2W 72.80(11) . 4_565 ?
O1 Ba1 O2W 126.65(10) . 4_565 ?
O5 Ba1 O2W 147.29(10) . 4_565 ?
O4W Ba1 O2W 78.06(13) . 4_565 ?
O2 Ba1 O2W 80.44(11) . 4_565 ?
O4 Ba1 O2W 102.20(10) . 4_565 ?
O11 Ba1 O3 139.79(10) . . ?
O1 Ba1 O3 129.62(9) . . ?
O5 Ba1 O3 129.53(9) . . ?
O4W Ba1 O3 103.52(12) . . ?
O2 Ba1 O3 68.16(9) . . ?
O4 Ba1 O3 63.27(9) . . ?
O2W Ba1 O3 67.03(9) 4_565 . ?
O10 Ba2 O6 70.43(10) . . ?
O10 Ba2 O1W 92.39(12) . . ?
O6 Ba2 O1W 134.27(10) . . ?
O10 Ba2 O9 71.27(10) . . ?
O6 Ba2 O9 136.10(9) . . ?
O1W Ba2 O9 67.51(10) . . ?
O10 Ba2 O7 134.00(9) . . ?
O6 Ba2 O7 68.29(9) . . ?
O1W Ba2 O7 131.40(11) . . ?
O9 Ba2 O7 131.98(10) . . ?
O10 Ba2 O8 133.58(9) . . ?
O6 Ba2 O8 132.58(9) . . ?
O1W Ba2 O8 90.25(11) . . ?
O9 Ba2 O8 67.17(10) . . ?
O7 Ba2 O8 69.08(10) . . ?
O10 Ba2 O2W 131.27(10) . . ?
O6 Ba2 O2W 83.69(11) . . ?
O1W Ba2 O2W 76.78(11) . . ?
O9 Ba2 O2W 139.01(11) . . ?
O7 Ba2 O2W 62.36(9) . . ?
O8 Ba2 O2W 94.36(10) . . ?
O10 Ba2 O3 68.08(9) . 4_666 ?
O6 Ba2 O3 66.30(8) . 4_666 ?
O1W Ba2 O3 67.98(10) . 4_666 ?
O9 Ba2 O3 116.67(9) . 4_666 ?
O7 Ba2 O3 111.17(9) . 4_666 ?
O8 Ba2 O3 151.54(8) . 4_666 ?
O2W Ba2 O3 63.79(9) . 4_666 ?
C1 O1 Ba1 138.0(3) . . ?
C7 O2 Ba1 135.0(3) . . ?
C13 O3 Ba1 131.2(3) . . ?
C13 O3 Ba2 124.0(3) . 4_565 ?
Ba1 O3 Ba2 104.71(9) . 4_565 ?
C19 O4 Ba1 136.3(3) . . ?
C25 O5 Ba1 134.6(3) . . ?
C3 O6 Ba2 132.6(2) . . ?
C9 O7 Ba2 131.1(3) . . ?
C15 O8 Ba2 132.4(3) . . ?
C21 O9 Ba2 131.2(3) . . ?
C27 O10 Ba2 129.5(3) . . ?
C38 O11 Ba1 162.7(4) . . ?
Ba1 O2W Ba2 116.40(12) 4_666 . ?
O1 C1 N1 125.6(4) . . ?
O1 C1 N3 125.0(4) . . ?
N1 C1 N3 109.4(3) . . ?
N2 C2 N1 114.7(3) . . ?
N2 C2 C4 102.6(3) . . ?
N1 C2 C4 103.3(3) . . ?
N2 C2 H2 111.9 . . ?
N1 C2 H2 111.9 . . ?
C4 C2 H2 111.9 . . ?
O6 C3 N2 125.8(4) . . ?
O6 C3 N4 125.4(4) . . ?
N2 C3 N4 108.8(3) . . ?
N4 C4 N3 115.0(3) . . ?
N4 C4 C2 104.1(3) . . ?
N3 C4 C2 103.1(3) . . ?
N4 C4 H4 111.4 . . ?
N3 C4 H4 111.4 . . ?
C2 C4 H4 111.4 . . ?
N5 C5 N3 113.5(3) . . ?
N5 C5 H5A 108.9 . . ?
N3 C5 H5A 108.9 . . ?
N5 C5 H5B 108.9 . . ?
N3 C5 H5B 108.9 . . ?
H5A C5 H5B 107.7 . . ?
N4 C6 N6 114.5(3) . . ?
N4 C6 H6A 108.6 . . ?
N6 C6 H6A 108.6 . . ?
N4 C6 H6B 108.6 . . ?
N6 C6 H6B 108.6 . . ?
H6A C6 H6B 107.6 . . ?
O2 C7 N7 126.6(4) . . ?
O2 C7 N5 125.4(4) . . ?
N7 C7 N5 108.0(4) . . ?
N5 C8 N6 115.1(3) . . ?
N5 C8 C10 103.4(3) . . ?
N6 C8 C10 103.2(3) . . ?
N5 C8 H8 111.5 . . ?
N6 C8 H8 111.5 . . ?
C10 C8 H8 111.5 . . ?
O7 C9 N6 125.5(4) . . ?
O7 C9 N8 125.6(4) . . ?
N6 C9 N8 108.8(3) . . ?
N7 C10 N8 114.5(3) . . ?
N7 C10 C8 103.2(3) . . ?
N8 C10 C8 103.2(3) . . ?
N7 C10 H10 111.7 . . ?
N8 C10 H10 111.7 . . ?
C8 C10 H10 111.7 . . ?
N7 C11 N9 114.0(3) . . ?
N7 C11 H11A 108.8 . . ?
N9 C11 H11A 108.8 . . ?
N7 C11 H11B 108.8 . . ?
N9 C11 H11B 108.8 . . ?
H11A C11 H11B 107.6 . . ?
N10 C12 N8 114.3(3) . . ?
N10 C12 H12A 108.7 . . ?
N8 C12 H12A 108.7 . . ?
N10 C12 H12B 108.7 . . ?
N8 C12 H12B 108.7 . . ?
H12A C12 H12B 107.6 . . ?
O3 C13 N9 125.9(4) . . ?
O3 C13 N11 126.0(4) . . ?
N9 C13 N11 108.1(3) . . ?
N9 C14 N10 115.4(3) . . ?
N9 C14 C16 103.3(3) . . ?
N10 C14 C16 103.1(3) . . ?
N9 C14 H14 111.5 . . ?
N10 C14 H14 111.5 . . ?
C16 C14 H14 111.5 . . ?
O8 C15 N10 125.8(4) . . ?
O8 C15 N12 126.2(4) . . ?
N10 C15 N12 107.9(4) . . ?
N12 C16 N11 117.2(3) . . ?
N12 C16 C14 103.5(3) . . ?
N11 C16 C14 103.1(3) . . ?
N12 C16 H16 110.8 . . ?
N11 C16 H16 110.8 . . ?
C14 C16 H16 110.8 . . ?
N13 C17 N11 114.0(3) . . ?
N13 C17 H17A 108.8 . . ?
N11 C17 H17A 108.8 . . ?
N13 C17 H17B 108.8 . . ?
N11 C17 H17B 108.8 . . ?
H17A C17 H17B 107.7 . . ?
N14 C18 N12 115.0(3) . . ?
N14 C18 H18A 108.5 . . ?
N12 C18 H18A 108.5 . . ?
N14 C18 H18B 108.5 . . ?
N12 C18 H18B 108.5 . . ?
H18A C18 H18B 107.5 . . ?
O4 C19 N15 125.4(4) . . ?
O4 C19 N13 125.8(4) . . ?
N15 C19 N13 108.7(3) . . ?
N13 C20 N14 116.1(3) . . ?
N13 C20 C22 103.6(3) . . ?
N14 C20 C22 103.0(3) . . ?
N13 C20 H20 111.2 . . ?
N14 C20 H20 111.2 . . ?
C22 C20 H20 111.2 . . ?
O9 C21 N16 125.8(4) . . ?
O9 C21 N14 125.3(4) . . ?
N16 C21 N14 108.8(4) . . ?
N16 C22 N15 114.4(3) . . ?
N16 C22 C20 103.5(3) . . ?
N15 C22 C20 102.7(3) . . ?
N16 C22 H22 111.9 . . ?
N15 C22 H22 111.9 . . ?
C20 C22 H22 111.9 . . ?
N17 C23 N15 114.3(3) . . ?
N17 C23 H23A 108.7 . . ?
N15 C23 H23A 108.7 . . ?
N17 C23 H23B 108.7 . . ?
N15 C23 H23B 108.7 . . ?
H23A C23 H23B 107.6 . . ?
N16 C24 N18 113.7(3) . . ?
N16 C24 H24A 108.8 . . ?
N18 C24 H24A 108.8 . . ?
N16 C24 H24B 108.8 . . ?
N18 C24 H24B 108.8 . . ?
H24A C24 H24B 107.7 . . ?
O5 C25 N17 125.1(4) . . ?
O5 C25 N19 126.0(4) . . ?
N17 C25 N19 108.8(3) . . ?
N17 C26 N18 115.7(3) . . ?
N17 C26 C28 103.3(3) . . ?
N18 C26 C28 103.1(3) . . ?
N17 C26 H26 111.4 . . ?
N18 C26 H26 111.4 . . ?
C28 C26 H26 111.4 . . ?
O10 C27 N18 126.1(4) . . ?
O10 C27 N20 125.0(4) . . ?
N18 C27 N20 108.9(4) . . ?
N19 C28 N20 116.4(3) . . ?
N19 C28 C26 103.4(3) . . ?
N20 C28 C26 103.2(3) . . ?
N19 C28 H28 111.1 . . ?
N20 C28 H28 111.1 . . ?
C26 C28 H28 111.1 . . ?
N19 C29 N1 114.9(3) . . ?
N19 C29 H29A 108.5 . . ?
N1 C29 H29A 108.5 . . ?
N19 C29 H29B 108.5 . . ?
N1 C29 H29B 108.5 . . ?
H29A C29 H29B 107.5 . . ?
N2 C30 N20 114.9(3) . . ?
N2 C30 H30A 108.5 . . ?
N20 C30 H30A 108.5 . . ?
N2 C30 H30B 108.5 . . ?
N20 C30 H30B 108.5 . . ?
H30A C30 H30B 107.5 . . ?
C36 C31 C32 120.5(4) . . ?
C36 C31 H31 119.8 . . ?
C32 C31 H31 119.8 . . ?
C33 C32 C31 118.9(4) . . ?
C33 C32 C38 118.6(4) . . ?
C31 C32 C38 122.5(4) . . ?
C34 C33 C32 121.2(4) . . ?
C34 C33 H33 119.4 . . ?
C32 C33 H33 119.4 . . ?
C35 C34 C33 118.7(4) . . ?
C35 C34 C39 119.7(4) . . ?
C33 C34 C39 121.6(4) . . ?
C36 C35 C34 121.1(4) . . ?
C36 C35 H35 119.5 . . ?
C34 C35 H35 119.5 . . ?
C35 C36 C31 119.5(4) . . ?
C35 C36 C37 118.5(4) . . ?
C31 C36 C37 121.9(4) . . ?
O13 C37 O14 124.5(4) . . ?
O13 C37 C36 119.1(4) . . ?
O14 C37 C36 116.4(4) . . ?
O11 C38 O12 124.0(4) . . ?
O11 C38 C32 118.2(4) . . ?
O12 C38 C32 117.9(4) . . ?
C44 C39 C40 118.5(4) . . ?
C44 C39 C34 121.0(4) . . ?
C40 C39 C34 120.5(4) . . ?
C41 C40 C39 121.2(4) . . ?
C41 C40 H40 119.4 . . ?
C39 C40 H40 119.4 . . ?
C40 C41 C42 120.1(4) . . ?
C40 C41 H41 120.0 . . ?
C42 C41 H41 120.0 . . ?
C43 C42 C41 119.2(4) . . ?
C43 C42 C45 120.4(4) . . ?
C41 C42 C45 120.4(4) . . ?
C42 C43 C44 120.5(5) . . ?
C42 C43 H43 119.7 . . ?
C44 C43 H43 119.7 . . ?
C43 C44 C39 120.5(5) . . ?
C43 C44 H44 119.8 . . ?
C39 C44 H44 119.8 . . ?
O16 C45 O15 123.8(4) . . ?
O16 C45 C42 118.9(4) . . ?
O15 C45 C42 117.4(4) . . ?
C1 N1 C29 123.2(3) . . ?
C1 N1 C2 112.5(3) . . ?
C29 N1 C2 124.4(4) . . ?
C3 N2 C30 122.5(3) . . ?
C3 N2 C2 112.9(3) . . ?
C30 N2 C2 124.1(4) . . ?
C1 N3 C5 122.3(3) . . ?
C1 N3 C4 111.7(3) . . ?
C5 N3 C4 125.9(3) . . ?
C3 N4 C6 122.5(3) . . ?
C3 N4 C4 111.6(3) . . ?
C6 N4 C4 125.9(3) . . ?
C7 N5 C5 122.7(4) . . ?
C7 N5 C8 112.2(4) . . ?
C5 N5 C8 125.0(3) . . ?
C9 N6 C6 123.1(4) . . ?
C9 N6 C8 112.4(4) . . ?
C6 N6 C8 124.3(3) . . ?
C7 N7 C11 121.8(4) . . ?
C7 N7 C10 113.2(4) . . ?
C11 N7 C10 124.5(4) . . ?
C9 N8 C12 123.1(4) . . ?
C9 N8 C10 112.4(4) . . ?
C12 N8 C10 124.4(4) . . ?
C13 N9 C14 112.7(3) . . ?
C13 N9 C11 122.5(4) . . ?
C14 N9 C11 124.7(3) . . ?
C15 N10 C12 122.1(4) . . ?
C15 N10 C14 112.4(4) . . ?
C12 N10 C14 125.3(4) . . ?
C13 N11 C17 122.5(3) . . ?
C13 N11 C16 112.7(3) . . ?
C17 N11 C16 124.6(4) . . ?
C15 N12 C16 113.1(4) . . ?
C15 N12 C18 121.4(4) . . ?
C16 N12 C18 125.4(4) . . ?
C19 N13 C17 122.4(4) . . ?
C19 N13 C20 112.4(3) . . ?
C17 N13 C20 125.2(4) . . ?
C21 N14 C18 122.6(4) . . ?
C21 N14 C20 112.0(3) . . ?
C18 N14 C20 125.2(4) . . ?
C19 N15 C23 122.6(3) . . ?
C19 N15 C22 112.4(3) . . ?
C23 N15 C22 123.8(3) . . ?
C21 N16 C24 122.8(4) . . ?
C21 N16 C22 112.6(4) . . ?
C24 N16 C22 124.6(3) . . ?
C25 N17 C26 112.3(3) . . ?
C25 N17 C23 122.7(3) . . ?
C26 N17 C23 125.0(3) . . ?
C27 N18 C24 122.2(4) . . ?
C27 N18 C26 112.4(3) . . ?
C24 N18 C26 124.3(3) . . ?
C25 N19 C28 112.2(3) . . ?
C25 N19 C29 122.1(3) . . ?
C28 N19 C29 125.7(3) . . ?
C27 N20 C30 122.2(4) . . ?
C27 N20 C28 112.3(3) . . ?
C30 N20 C28 125.5(4) . . ?

loop_
_geom_bond_atom_site_label_1
_geom_bond_atom_site_label_2
_geom_bond_distance
_geom_bond_site_symmetry_2
_geom_bond_publ_flag
Ba1 O11 2.708(3) . ?
Ba1 O1 2.731(3) . ?
Ba1 O5 2.732(3) . ?
Ba1 O4W 2.781(4) . ?
Ba1 O2 2.783(3) . ?
Ba1 O4 2.808(3) . ?
Ba1 O2W 2.844(3) 4_565 ?
Ba1 O3 2.953(3) . ?
Ba2 O10 2.722(3) . ?
Ba2 O6 2.729(3) . ?
Ba2 O1W 2.734(4) . ?
Ba2 O9 2.753(3) . ?
Ba2 O7 2.764(3) . ?
Ba2 O8 2.801(3) . ?
Ba2 O2W 2.866(3) . ?
Ba2 O3 3.174(3) 4_666 ?
O1 C1 1.226(5) . ?
O2 C7 1.221(5) . ?
O3 C13 1.229(5) . ?
O3 Ba2 3.174(3) 4_565 ?
O4 C19 1.221(5) . ?
O5 C25 1.215(5) . ?
O6 C3 1.223(5) . ?
O7 C9 1.228(5) . ?
O8 C15 1.213(5) . ?
O9 C21 1.233(5) . ?
O10 C27 1.221(5) . ?
O11 C38 1.239(5) . ?
O12 C38 1.265(5) . ?
O13 C37 1.244(6) . ?
O14 C37 1.268(6) . ?
O15 C45 1.256(6) . ?
O16 C45 1.237(6) . ?
O2W Ba1 2.844(3) 4_666 ?
C1 N1 1.351(5) . ?
C1 N3 1.364(5) . ?
C2 N2 1.442(5) . ?
C2 N1 1.447(5) . ?
C2 C4 1.553(6) . ?
C2 H2 0.9800 . ?
C3 N2 1.359(5) . ?
C3 N4 1.370(5) . ?
C4 N4 1.441(5) . ?
C4 N3 1.458(5) . ?
C4 H4 0.9800 . ?
C5 N5 1.438(6) . ?
C5 N3 1.442(5) . ?
C5 H5A 0.9700 . ?
C5 H5B 0.9700 . ?
C6 N4 1.441(5) . ?
C6 N6 1.445(6) . ?
C6 H6A 0.9700 . ?
C6 H6B 0.9700 . ?
C7 N7 1.357(6) . ?
C7 N5 1.384(5) . ?
C8 N5 1.447(5) . ?
C8 N6 1.449(5) . ?
C8 C10 1.551(6) . ?
C8 H8 0.9800 . ?
C9 N6 1.359(6) . ?
C9 N8 1.363(6) . ?
C10 N7 1.445(5) . ?
C10 N8 1.447(5) . ?
C10 H10 0.9800 . ?
C11 N7 1.449(6) . ?
C11 N9 1.451(6) . ?
C11 H11A 0.9700 . ?
C11 H11B 0.9700 . ?
C12 N10 1.439(5) . ?
C12 N8 1.440(6) . ?
C12 H12A 0.9700 . ?
C12 H12B 0.9700 . ?
C13 N9 1.372(5) . ?
C13 N11 1.378(6) . ?
C14 N9 1.446(5) . ?
C14 N10 1.449(5) . ?
C14 C16 1.565(6) . ?
C14 H14 0.9800 . ?
C15 N10 1.374(6) . ?
C15 N12 1.378(5) . ?
C16 N12 1.427(6) . ?
C16 N11 1.444(5) . ?
C16 H16 0.9800 . ?
C17 N13 1.435(5) . ?
C17 N11 1.446(5) . ?
C17 H17A 0.9700 . ?
C17 H17B 0.9700 . ?
C18 N14 1.438(6) . ?
C18 N12 1.456(6) . ?
C18 H18A 0.9700 . ?
C18 H18B 0.9700 . ?
C19 N15 1.353(5) . ?
C19 N13 1.369(5) . ?
C20 N13 1.440(5) . ?
C20 N14 1.455(5) . ?
C20 C22 1.551(6) . ?
C20 H20 0.9800 . ?
C21 N16 1.360(5) . ?
C21 N14 1.364(6) . ?
C22 N16 1.441(5) . ?
C22 N15 1.461(5) . ?
C22 H22 0.9800 . ?
C23 N17 1.447(5) . ?
C23 N15 1.455(5) . ?
C23 H23A 0.9700 . ?
C23 H23B 0.9700 . ?
C24 N16 1.434(6) . ?
C24 N18 1.444(5) . ?
C24 H24A 0.9700 . ?
C24 H24B 0.9700 . ?
C25 N17 1.371(5) . ?
C25 N19 1.370(5) . ?
C26 N17 1.443(5) . ?
C26 N18 1.449(5) . ?
C26 C28 1.561(6) . ?
C26 H26 0.9800 . ?
C27 N18 1.363(5) . ?
C27 N20 1.366(6) . ?
C28 N19 1.443(5) . ?
C28 N20 1.450(5) . ?
C28 H28 0.9800 . ?
C29 N19 1.446(5) . ?
C29 N1 1.449(5) . ?
C29 H29A 0.9700 . ?
C29 H29B 0.9700 . ?
C30 N2 1.439(5) . ?
C30 N20 1.445(5) . ?
C30 H30A 0.9700 . ?
C30 H30B 0.9700 . ?
C31 C36 1.392(6) . ?
C31 C32 1.399(5) . ?
C31 H31 0.9300 . ?
C32 C33 1.393(6) . ?
C32 C38 1.515(6) . ?
C33 C34 1.395(6) . ?
C33 H33 0.9300 . ?
C34 C35 1.392(6) . ?
C34 C39 1.491(6) . ?
C35 C36 1.388(6) . ?
C35 H35 0.9300 . ?
C36 C37 1.512(6) . ?
C39 C44 1.386(7) . ?
C39 C40 1.390(7) . ?
C40 C41 1.373(6) . ?
C40 H40 0.9300 . ?
C41 C42 1.390(7) . ?
C41 H41 0.9300 . ?
C42 C43 1.383(7) . ?
C42 C45 1.515(6) . ?
C43 C44 1.384(7) . ?
C43 H43 0.9300 . ?
C44 H44 0.9300 . ?

loop_
_geom_torsion_atom_site_label_1
_geom_torsion_atom_site_label_2
_geom_torsion_atom_site_label_3
_geom_torsion_atom_site_label_4
_geom_torsion
_geom_torsion_site_symmetry_1
_geom_torsion_site_symmetry_2
_geom_torsion_site_symmetry_3
_geom_torsion_site_symmetry_4
_geom_torsion_publ_flag
Ba1 O1 C1 N1 -90.1(5) . . . . ?
Ba1 O1 C1 N3 92.3(5) . . . . ?
Ba2 O6 C3 N2 87.1(5) . . . . ?
Ba2 O6 C3 N4 -95.4(5) . . . . ?
N2 C2 C4 N4 -2.6(4) . . . . ?
N1 C2 C4 N4 -122.1(3) . . . . ?
N2 C2 C4 N3 117.8(3) . . . . ?
N1 C2 C4 N3 -1.7(4) . . . . ?
Ba1 O2 C7 N7 91.2(5) . . . . ?
Ba1 O2 C7 N5 -90.9(5) . . . . ?
Ba2 O7 C9 N6 91.1(5) . . . . ?
Ba2 O7 C9 N8 -91.0(5) . . . . ?
N5 C8 C10 N7 -1.3(4) . . . . ?
N6 C8 C10 N7 118.9(3) . . . . ?
N5 C8 C10 N8 -120.8(3) . . . . ?
N6 C8 C10 N8 -0.6(4) . . . . ?
Ba1 O3 C13 N9 -87.8(5) . . . . ?
Ba2 O3 C13 N9 96.1(4) 4_565 . . . ?
Ba1 O3 C13 N11 93.9(5) . . . . ?
Ba2 O3 C13 N11 -82.2(5) 4_565 . . . ?
Ba2 O8 C15 N10 88.6(5) . . . . ?
Ba2 O8 C15 N12 -94.3(5) . . . . ?
N9 C14 C16 N12 -122.6(3) . . . . ?
N10 C14 C16 N12 -2.1(4) . . . . ?
N9 C14 C16 N11 -0.1(4) . . . . ?
N10 C14 C16 N11 120.4(3) . . . . ?
Ba1 O4 C19 N15 80.4(5) . . . . ?
Ba1 O4 C19 N13 -101.4(5) . . . . ?
Ba2 O9 C21 N16 -88.7(5) . . . . ?
Ba2 O9 C21 N14 95.2(5) . . . . ?
N13 C20 C22 N16 -123.3(3) . . . . ?
N14 C20 C22 N16 -2.0(4) . . . . ?
N13 C20 C22 N15 -4.0(4) . . . . ?
N14 C20 C22 N15 117.3(3) . . . . ?
Ba1 O5 C25 N17 -91.0(5) . . . . ?
Ba1 O5 C25 N19 93.0(5) . . . . ?
Ba2 O10 C27 N18 88.1(5) . . . . ?
Ba2 O10 C27 N20 -94.8(5) . . . . ?
N17 C26 C28 N19 -1.3(4) . . . . ?
N18 C26 C28 N19 119.5(3) . . . . ?
N17 C26 C28 N20 -123.0(3) . . . . ?
N18 C26 C28 N20 -2.2(4) . . . . ?
C36 C31 C32 C33 0.3(6) . . . . ?
C36 C31 C32 C38 -179.1(4) . . . . ?
C31 C32 C33 C34 1.3(6) . . . . ?
C38 C32 C33 C34 -179.3(4) . . . . ?
C32 C33 C34 C35 -1.8(7) . . . . ?
C32 C33 C34 C39 -179.0(4) . . . . ?
C33 C34 C35 C36 0.8(7) . . . . ?
C39 C34 C35 C36 178.0(4) . . . . ?
C34 C35 C36 C31 0.8(6) . . . . ?
C34 C35 C36 C37 -176.8(4) . . . . ?
C32 C31 C36 C35 -1.3(6) . . . . ?
C32 C31 C36 C37 176.2(4) . . . . ?
C35 C36 C37 O13 176.4(4) . . . . ?
C31 C36 C37 O13 -1.1(6) . . . . ?
C35 C36 C37 O14 -3.4(6) . . . . ?
C31 C36 C37 O14 179.1(4) . . . . ?
Ba1 O11 C38 O12 -90.9(11) . . . . ?
Ba1 O11 C38 C32 91.1(11) . . . . ?
C33 C32 C38 O11 5.7(6) . . . . ?
C31 C32 C38 O11 -174.9(4) . . . . ?
C33 C32 C38 O12 -172.4(4) . . . . ?
C31 C32 C38 O12 7.0(6) . . . . ?
C35 C34 C39 C44 54.7(6) . . . . ?
C33 C34 C39 C44 -128.1(5) . . . . ?
C35 C34 C39 C40 -123.8(5) . . . . ?
C33 C34 C39 C40 53.3(6) . . . . ?
C44 C39 C40 C41 -2.2(7) . . . . ?
C34 C39 C40 C41 176.4(4) . . . . ?
C39 C40 C41 C42 0.6(7) . . . . ?
C40 C41 C42 C43 2.0(7) . . . . ?
C40 C41 C42 C45 -177.9(4) . . . . ?
C41 C42 C43 C44 -2.9(7) . . . . ?
C45 C42 C43 C44 176.9(4) . . . . ?
C42 C43 C44 C39 1.3(7) . . . . ?
C40 C39 C44 C43 1.3(7) . . . . ?
C34 C39 C44 C43 -177.3(4) . . . . ?
C43 C42 C45 O16 -162.1(5) . . . . ?
C41 C42 C45 O16 17.8(6) . . . . ?
C43 C42 C45 O15 17.6(6) . . . . ?
C41 C42 C45 O15 -162.5(4) . . . . ?
O1 C1 N1 C29 0.3(6) . . . . ?
N3 C1 N1 C29 178.3(3) . . . . ?
O1 C1 N1 C2 -178.8(4) . . . . ?
N3 C1 N1 C2 -0.8(5) . . . . ?
N19 C29 N1 C1 92.7(5) . . . . ?
N19 C29 N1 C2 -88.3(5) . . . . ?
N2 C2 N1 C1 -109.2(4) . . . . ?
C4 C2 N1 C1 1.6(4) . . . . ?
N2 C2 N1 C29 71.7(5) . . . . ?
C4 C2 N1 C29 -177.5(3) . . . . ?
O6 C3 N2 C30 3.2(6) . . . . ?
N4 C3 N2 C30 -174.7(3) . . . . ?
O6 C3 N2 C2 175.7(4) . . . . ?
N4 C3 N2 C2 -2.2(5) . . . . ?
N20 C30 N2 C3 -97.6(5) . . . . ?
N20 C30 N2 C2 90.7(5) . . . . ?
N1 C2 N2 C3 114.2(4) . . . . ?
C4 C2 N2 C3 3.0(4) . . . . ?
N1 C2 N2 C30 -73.4(5) . . . . ?
C4 C2 N2 C30 175.4(3) . . . . ?
O1 C1 N3 C5 1.8(6) . . . . ?
N1 C1 N3 C5 -176.2(3) . . . . ?
O1 C1 N3 C4 177.5(4) . . . . ?
N1 C1 N3 C4 -0.4(5) . . . . ?
N5 C5 N3 C1 -95.0(5) . . . . ?
N5 C5 N3 C4 89.9(5) . . . . ?
N4 C4 N3 C1 114.0(4) . . . . ?
C2 C4 N3 C1 1.4(4) . . . . ?
N4 C4 N3 C5 -70.5(5) . . . . ?
C2 C4 N3 C5 176.9(4) . . . . ?
O6 C3 N4 C6 4.3(6) . . . . ?
N2 C3 N4 C6 -177.8(3) . . . . ?
O6 C3 N4 C4 -177.6(4) . . . . ?
N2 C3 N4 C4 0.3(4) . . . . ?
N6 C6 N4 C3 90.6(5) . . . . ?
N6 C6 N4 C4 -87.1(5) . . . . ?
N3 C4 N4 C3 -110.5(4) . . . . ?
C2 C4 N4 C3 1.5(4) . . . . ?
N3 C4 N4 C6 67.5(5) . . . . ?
C2 C4 N4 C6 179.5(4) . . . . ?
O2 C7 N5 C5 1.0(6) . . . . ?
N7 C7 N5 C5 179.1(4) . . . . ?
O2 C7 N5 C8 -176.4(4) . . . . ?
N7 C7 N5 C8 1.8(4) . . . . ?
N3 C5 N5 C7 95.0(4) . . . . ?
N3 C5 N5 C8 -88.0(5) . . . . ?
N6 C8 N5 C7 -112.0(4) . . . . ?
C10 C8 N5 C7 -0.2(4) . . . . ?
N6 C8 N5 C5 70.8(5) . . . . ?
C10 C8 N5 C5 -177.5(3) . . . . ?
O7 C9 N6 C6 1.7(6) . . . . ?
N8 C9 N6 C6 -176.6(3) . . . . ?
O7 C9 N6 C8 176.0(4) . . . . ?
N8 C9 N6 C8 -2.3(5) . . . . ?
N4 C6 N6 C9 -96.3(5) . . . . ?
N4 C6 N6 C8 90.1(5) . . . . ?
N5 C8 N6 C9 113.6(4) . . . . ?
C10 C8 N6 C9 1.8(4) . . . . ?
N5 C8 N6 C6 -72.2(5) . . . . ?
C10 C8 N6 C6 176.0(3) . . . . ?
O2 C7 N7 C11 3.3(6) . . . . ?
N5 C7 N7 C11 -174.9(3) . . . . ?
O2 C7 N7 C10 175.4(4) . . . . ?
N5 C7 N7 C10 -2.8(5) . . . . ?
N9 C11 N7 C7 -98.5(5) . . . . ?
N9 C11 N7 C10 90.3(5) . . . . ?
N8 C10 N7 C7 114.0(4) . . . . ?
C8 C10 N7 C7 2.5(4) . . . . ?
N8 C10 N7 C11 -74.2(5) . . . . ?
C8 C10 N7 C11 174.4(4) . . . . ?
O7 C9 N8 C12 -0.5(6) . . . . ?
N6 C9 N8 C12 177.7(3) . . . . ?
O7 C9 N8 C10 -176.4(4) . . . . ?
N6 C9 N8 C10 1.8(4) . . . . ?
N10 C12 N8 C9 96.6(5) . . . . ?
N10 C12 N8 C10 -88.0(5) . . . . ?
N7 C10 N8 C9 -112.1(4) . . . . ?
C8 C10 N8 C9 -0.6(4) . . . . ?
N7 C10 N8 C12 72.1(5) . . . . ?
C8 C10 N8 C12 -176.5(3) . . . . ?
O3 C13 N9 C14 -175.2(4) . . . . ?
N11 C13 N9 C14 3.3(5) . . . . ?
O3 C13 N9 C11 1.6(6) . . . . ?
N11 C13 N9 C11 -179.9(4) . . . . ?
N10 C14 N9 C13 -113.6(4) . . . . ?
C16 C14 N9 C13 -2.0(4) . . . . ?
N10 C14 N9 C11 69.7(5) . . . . ?
C16 C14 N9 C11 -178.6(4) . . . . ?
N7 C11 N9 C13 96.9(5) . . . . ?
N7 C11 N9 C14 -86.7(5) . . . . ?
O8 C15 N10 C12 2.3(6) . . . . ?
N12 C15 N10 C12 -175.2(4) . . . . ?
O8 C15 N10 C14 177.3(4) . . . . ?
N12 C15 N10 C14 -0.2(5) . . . . ?
N8 C12 N10 C15 -96.5(5) . . . . ?
N8 C12 N10 C14 89.2(5) . . . . ?
N9 C14 N10 C15 113.3(4) . . . . ?
C16 C14 N10 C15 1.5(4) . . . . ?
N9 C14 N10 C12 -71.9(5) . . . . ?
C16 C14 N10 C12 176.3(4) . . . . ?
O3 C13 N11 C17 0.0(6) . . . . ?
N9 C13 N11 C17 -178.5(4) . . . . ?
O3 C13 N11 C16 175.1(4) . . . . ?
N9 C13 N11 C16 -3.4(5) . . . . ?
N13 C17 N11 C13 -95.2(5) . . . . ?
N13 C17 N11 C16 90.4(5) . . . . ?
N12 C16 N11 C13 115.0(4) . . . . ?
C14 C16 N11 C13 2.1(4) . . . . ?
N12 C16 N11 C17 -70.1(5) . . . . ?
C14 C16 N11 C17 177.1(4) . . . . ?
O8 C15 N12 C16 -178.8(4) . . . . ?
N10 C15 N12 C16 -1.4(5) . . . . ?
O8 C15 N12 C18 4.4(6) . . . . ?
N10 C15 N12 C18 -178.1(3) . . . . ?
N11 C16 N12 C15 -110.5(4) . . . . ?
C14 C16 N12 C15 2.2(4) . . . . ?
N11 C16 N12 C18 66.1(5) . . . . ?
C14 C16 N12 C18 178.8(4) . . . . ?
N14 C18 N12 C15 91.2(5) . . . . ?
N14 C18 N12 C16 -85.1(5) . . . . ?
O4 C19 N13 C17 4.2(6) . . . . ?
N15 C19 N13 C17 -177.4(3) . . . . ?
O4 C19 N13 C20 -178.5(4) . . . . ?
N15 C19 N13 C20 -0.1(4) . . . . ?
N11 C17 N13 C19 88.8(5) . . . . ?
N11 C17 N13 C20 -88.1(5) . . . . ?
N14 C20 N13 C19 -109.4(4) . . . . ?
C22 C20 N13 C19 2.7(4) . . . . ?
N14 C20 N13 C17 67.8(5) . . . . ?
C22 C20 N13 C17 179.9(3) . . . . ?
O9 C21 N14 C18 -0.4(6) . . . . ?
N16 C21 N14 C18 -177.1(4) . . . . ?
O9 C21 N14 C20 175.9(4) . . . . ?
N16 C21 N14 C20 -0.7(5) . . . . ?
N12 C18 N14 C21 -95.3(5) . . . . ?
N12 C18 N14 C20 88.8(5) . . . . ?
N13 C20 N14 C21 114.2(4) . . . . ?
C22 C20 N14 C21 1.8(4) . . . . ?
N13 C20 N14 C18 -69.6(5) . . . . ?
C22 C20 N14 C18 178.0(4) . . . . ?
O4 C19 N15 C23 7.9(6) . . . . ?
N13 C19 N15 C23 -170.6(3) . . . . ?
O4 C19 N15 C22 175.6(4) . . . . ?
N13 C19 N15 C22 -2.8(4) . . . . ?
N17 C23 N15 C19 -101.9(4) . . . . ?
N17 C23 N15 C22 91.8(5) . . . . ?
N16 C22 N15 C19 115.7(4) . . . . ?
C20 C22 N15 C19 4.3(4) . . . . ?
N16 C22 N15 C23 -76.7(5) . . . . ?
C20 C22 N15 C23 171.9(3) . . . . ?
O9 C21 N16 C24 2.5(6) . . . . ?
N14 C21 N16 C24 179.2(3) . . . . ?
O9 C21 N16 C22 -177.4(4) . . . . ?
N14 C21 N16 C22 -0.7(5) . . . . ?
N18 C24 N16 C21 94.1(5) . . . . ?
N18 C24 N16 C22 -86.0(5) . . . . ?
N15 C22 N16 C21 -109.2(4) . . . . ?
C20 C22 N16 C21 1.8(4) . . . . ?
N15 C22 N16 C24 70.9(5) . . . . ?
C20 C22 N16 C24 -178.2(3) . . . . ?
O5 C25 N17 C26 -177.9(4) . . . . ?
N19 C25 N17 C26 -1.4(4) . . . . ?
O5 C25 N17 C23 4.0(6) . . . . ?
N19 C25 N17 C23 -179.4(3) . . . . ?
N18 C26 N17 C25 -110.2(4) . . . . ?
C28 C26 N17 C25 1.6(4) . . . . ?
N18 C26 N17 C23 67.9(5) . . . . ?
C28 C26 N17 C23 179.7(3) . . . . ?
N15 C23 N17 C25 94.7(5) . . . . ?
N15 C23 N17 C26 -83.2(5) . . . . ?
O10 C27 N18 C24 4.3(6) . . . . ?
N20 C27 N18 C24 -173.3(4) . . . . ?
O10 C27 N18 C26 172.7(4) . . . . ?
N20 C27 N18 C26 -4.8(5) . . . . ?
N16 C24 N18 C27 -100.7(4) . . . . ?
N16 C24 N18 C26 92.2(5) . . . . ?
N17 C26 N18 C27 116.2(4) . . . . ?
C28 C26 N18 C27 4.3(4) . . . . ?
N17 C26 N18 C24 -75.6(5) . . . . ?
C28 C26 N18 C24 172.5(4) . . . . ?
O5 C25 N19 C28 176.9(4) . . . . ?
N17 C25 N19 C28 0.4(4) . . . . ?
O5 C25 N19 C29 -2.1(6) . . . . ?
N17 C25 N19 C29 -178.6(3) . . . . ?
N20 C28 N19 C25 113.0(4) . . . . ?
C26 C28 N19 C25 0.6(4) . . . . ?
N20 C28 N19 C29 -68.1(5) . . . . ?
C26 C28 N19 C29 179.5(3) . . . . ?
N1 C29 N19 C25 -93.6(5) . . . . ?
N1 C29 N19 C28 87.5(5) . . . . ?
O10 C27 N20 C30 5.9(6) . . . . ?
N18 C27 N20 C30 -176.6(4) . . . . ?
O10 C27 N20 C28 -174.4(4) . . . . ?
N18 C27 N20 C28 3.2(5) . . . . ?
N2 C30 N20 C27 93.2(5) . . . . ?
N2 C30 N20 C28 -86.5(5) . . . . ?
N19 C28 N20 C27 -113.0(4) . . . . ?
C26 C28 N20 C27 -0.5(4) . . . . ?
N19 C28 N20 C30 66.7(5) . . . . ?
C26 C28 N20 C30 179.3(4) . . . . ?
